data_7044853
loop_
_publ_author_name
'Heidenreich, Niclas'
'Lieb, Alexandra'
'Stock, Norbert'
'Reinsch, Helge'

_publ_section_title
;
 Green synthesis of a new layered aluminium citraconate: crystal
 structures, intercalation behaviour towards H<sub>2</sub>O and in situ
 PXRD studies of its crystallisation.
;
_journal_issue 1
_journal_name_full 'Dalton transactions (Cambridge, England : 2003)'
_journal_page_first 215
_journal_page_last 223
_journal_paper_doi 10.1039/c7dt04221c
_journal_volume 47
_journal_year 2018
_chemical_formula_sum 'C8 Al2 O8.71'
_chemical_formula_weight 289.4
_chemical_name_mineral 'CAU-15 revised'
_chemical_name_systematic 'CAU-15 revised'
_space_group_IT_number 13
_space_group_name_Hall '-P 2yc'
_space_group_name_H-M_alt 'P 1 2/c 1'
_symmetry_cell_setting monoclinic
_symmetry_Int_Tables_number 13
_symmetry_space_group_name_Hall '-P 2yc'
_symmetry_space_group_name_H-M 'P 1 2/c 1'
_audit_update_record
;
2017-11-07 deposited with the CCDC.
2017-11-23 downloaded from the CCDC.
;
_cell_angle_alpha 90
_cell_angle_beta 128.9183(20)
_cell_angle_gamma 90
_cell_formula_units_Z 2
_cell_length_a 6.87202(14)
_cell_length_b 10.24603(32)
_cell_length_c 9.73888(21)
_cell_volume 533.52(3)
_diffrn_ambient_temperature 298
_diffrn_measurement_device_type 'STOE Stadi P Cu Ka1'
_diffrn_radiation_wavelength 1.540598
_cod_data_source_file c7dt04221c2.cif
_cod_data_source_block structure
_cod_depositor_comments 'Adding full bibliography for 7044853--7044855.cif.'
_cod_original_cell_volume 533.522(27)
_cod_original_sg_symbol_H-M P2/c
_cod_database_code 7044853

loop_
_symmetry_equiv_pos_as_xyz
'-x, -y, -z'
'-x, y, -z+1/2'
'x, -y, z+1/2'
'x, y, z'

loop_
_atom_site_label
_atom_site_type_symbol
_atom_site_fract_x
_atom_site_fract_y
_atom_site_fract_z
_atom_site_occupancy
_atom_site_B_iso_or_equiv
Al1 Al 0.5 0 0.5 1 1.33(10)
Al2 Al 1 -0.08481(36) 0.75 1 1.33(10)
O1 O 0.29561(51) 0.08301(48) 0.27459(40) 1 0.52(11)
O2 O 0.81608(59) 0.03550(40) 0.56417(47) 1 0.52(11)
O3 O 0.12622(74) 0.22841(38) 0.41826(50) 1 0.52(11)
O4 O 0.51848(66) 0.16207(31) 0.60567(55) 1 0.52(11)
C1 C 0.35158(63) 0.24679(41) 0.55719(58) 1 1.24(14)
C2 C 0.41040(57) 0.37059(33) 0.65841(31) 1 1.24(14)
C3 C 0.32231(48) 0.48885(29) 0.57143(28) 1 1.24(14)
C4 C 0.40989(55) 0.60765(37) 0.65997(32) 1 1.24(14)
Ow1 O 0 -0.29035(77) 0.25 0.7102(65) 0.52(11)
